data_2311882
loop_
_publ_author_name
'Sanchez Montilva, Olga Carolina'
'Movilla, Federico'
'Rodriguez, Maricel Gabriela'
'Di Salvo, Florencia'

_publ_section_title
;
 Synthesis, crystal structure and study of the crystal packing in the
 complex bis(4-aminopyridine-\kN<sup>1</sup>)dichloridocobalt(II).
;
_journal_coeditor_code YO3026
_journal_issue 'Pt 5'
_journal_name_full 'Acta crystallographica. Section C, Structural chemistry'
_journal_page_first 399
_journal_page_last 406
_journal_paper_doi 10.1107/S2053229617004880
_journal_volume 73
_journal_year 2017
_chemical_formula_iupac '[Co Cl2 (C5 H6 N2)2]'
_chemical_formula_moiety 'C10 H12 Cl2 Co1 N4'
_chemical_formula_sum 'C10 H12 Cl2 Co N4'
_chemical_formula_weight 316.98
_chemical_name_systematic
;
Bis(4-aminopyridine-\k<i>N</i>^1^)dichloridocobalt(II)
;
_space_group_crystal_system monoclinic
_space_group_IT_number 15
_space_group_name_Hall '-C 2yc'
_space_group_name_H-M_alt 'C 1 2/c 1'
_atom_sites_solution_hydrogens geom
_cell_angle_alpha 90
_cell_angle_beta 101.825(10)
_cell_angle_gamma 90
_cell_formula_units_Z 4
_cell_length_a 8.9262(9)
_cell_length_b 9.9679(10)
_cell_length_c 14.9683(13)
_cell_measurement_reflns_used 655
_cell_measurement_temperature 293(2)
_cell_measurement_theta_max 23.3490
_cell_measurement_theta_min 4.3120
_cell_volume 1303.5(2)
_computing_cell_refinement
;
CrysAlis PRO (Agilent, 2013)
;
_computing_data_collection
;
CrysAlis PRO (Agilent, 2013)
;
_computing_data_reduction
;
CrysAlis PRO (Agilent, 2013)
;
_computing_molecular_graphics
;
OLEX2 (Dolomanov <i>et al.</i>,  2009)
;
_computing_publication_material
;
OLEX2 (Dolomanov <i>et al.</i>,  2009) and PLATON (Spek, 2009)
;
_computing_structure_refinement
;
SHELXL2014 (Sheldrick, 2015)
;
_computing_structure_solution
;
SHELXS97 (Sheldrick, 2008)
;
_diffrn_ambient_temperature 293(2)
_diffrn_detector_area_resol_mean 16.1158
_diffrn_measured_fraction_theta_full 0.996
_diffrn_measured_fraction_theta_max 0.893
_diffrn_measurement_device_type 'Xcalibur, Eos, Gemini'
_diffrn_measurement_method '\w scans'
_diffrn_radiation_monochromator graphite
_diffrn_radiation_type MoK\a
_diffrn_radiation_wavelength 0.71073
_diffrn_reflns_av_R_equivalents 0.0994
_diffrn_reflns_limit_h_max 12
_diffrn_reflns_limit_h_min -11
_diffrn_reflns_limit_k_max 12
_diffrn_reflns_limit_k_min -11
_diffrn_reflns_limit_l_max 20
_diffrn_reflns_limit_l_min -19
_diffrn_reflns_number 4351
_diffrn_reflns_theta_full 26.000
_diffrn_reflns_theta_max 28.792
_diffrn_reflns_theta_min 3.834
_exptl_absorpt_coefficient_mu 1.661
_exptl_absorpt_correction_T_max 1.00000
_exptl_absorpt_correction_T_min 0.34900
_exptl_absorpt_correction_type multi-scan
_exptl_absorpt_process_details
;
(CrysAlis PRO; Agilent, 2013)
;
_exptl_crystal_colour blue
_exptl_crystal_density_diffrn 1.603
_exptl_crystal_description prism
_exptl_crystal_F_000 638
_exptl_crystal_size_max 0.625
_exptl_crystal_size_mid 0.12
_exptl_crystal_size_min 0.05
_refine_diff_density_max 0.477
_refine_diff_density_min -0.365
_refine_ls_extinction_method none
_refine_ls_goodness_of_fit_ref 1.009
_refine_ls_hydrogen_treatment mixed
_refine_ls_matrix_type full
_refine_ls_number_parameters 81
_refine_ls_number_reflns 1515
_refine_ls_number_restraints 0
_refine_ls_restrained_S_all 1.009
_refine_ls_R_factor_all 0.1316
_refine_ls_R_factor_gt 0.0616
_refine_ls_shift/su_max 0
_refine_ls_shift/su_mean 0
_refine_ls_structure_factor_coef Fsqd
_refine_ls_weighting_details 'w=1/[\s^2^(Fo^2^)+(0.0291P)^2^] where P=(Fo^2^+2Fc^2^)/3'
_refine_ls_weighting_scheme calc
_refine_ls_wR_factor_gt 0.1087
_refine_ls_wR_factor_ref 0.1432
_reflns_number_gt 790
_reflns_number_total 1515
_reflns_threshold_expression 'I > 2\s(I)'
_cod_data_source_file yo3026sup1.cif
_cod_data_source_block I
_cod_original_cell_volume 1303.6(2)
_cod_original_sg_symbol_H-M 'C 2/c'
_cod_original_formula_sum 'C10 H12 Cl2 Co1 N4'
_cod_database_code 2311882
_shelx_space_group_comment
;
The symmetry employed for this shelxl refinement is uniquely defined
by the following loop, which should always be used as a source of
symmetry information in preference to the above space-group names.
They are only intended as comments.
;

loop_
_space_group_symop_operation_xyz
'x, y, z'
'-x, y, -z+1/2'
'x+1/2, y+1/2, z'
'-x+1/2, y+1/2, -z+1/2'
'-x, -y, -z'
'x, -y, z-1/2'
'-x+1/2, -y+1/2, -z'
'x+1/2, -y+1/2, z-1/2'

loop_
_atom_site_type_symbol
_atom_site_label
_atom_site_fract_x
_atom_site_fract_y
_atom_site_fract_z
_atom_site_U_iso_or_equiv
_atom_site_adp_type
_atom_site_calc_flag
_atom_site_occupancy
_atom_site_disorder_assembly
_atom_site_disorder_group
Co Co1 0.5000 0.57032(10) 0.7500 0.0445(4) Uani d 0.973(5) A 1
Cl Cl1 0.28833(18) 0.43946(15) 0.71750(9) 0.0653(7) Uani d 0.977(6) A 1
N N1 0.5120(5) 0.6761(4) 0.6377(3) 0.0492(12) Uani d 1 . .
N N2 0.4901(7) 0.8335(4) 0.3784(3) 0.0805(18) Uani d 1 . .
H H2A 0.5401 0.7964 0.3416 0.097 Uiso calc 1 . .
H H2B 0.4343 0.9029 0.3612 0.097 Uiso calc 1 . .
C C5 0.4266(6) 0.7858(5) 0.6082(4) 0.0510(14) Uani d 1 . .
H H5 0.3705 0.8250 0.6473 0.061 Uiso calc 1 . .
C C1 0.5911(7) 0.6233(5) 0.5793(4) 0.0603(17) Uani d 1 . .
H H1 0.6527 0.5492 0.5983 0.072 Uiso calc 1 . .
C C2 0.5866(8) 0.6718(6) 0.4937(4) 0.0663(18) Uani d 1 . .
H H2 0.6430 0.6298 0.4559 0.080 Uiso calc 1 . .
C C3 0.4990(7) 0.7829(5) 0.4627(3) 0.0559(15) Uani d 1 . .
C C4 0.4186(6) 0.8418(5) 0.5245(3) 0.0537(15) Uani d 1 . .
H H4 0.3604 0.9187 0.5081 0.064 Uiso calc 1 . .

loop_
_atom_site_aniso_label
_atom_site_aniso_U_11
_atom_site_aniso_U_22
_atom_site_aniso_U_33
_atom_site_aniso_U_12
_atom_site_aniso_U_13
_atom_site_aniso_U_23
Co1 0.0407(7) 0.0566(8) 0.0380(6) 0.000 0.0122(4) 0.000
Cl1 0.0595(11) 0.0848(12) 0.0534(9) -0.0247(9) 0.0156(7) -0.0028(7)
N1 0.053(3) 0.051(3) 0.048(2) -0.009(2) 0.021(2) -0.007(2)
N2 0.127(5) 0.067(3) 0.047(3) 0.005(3) 0.019(3) 0.009(2)
C5 0.043(3) 0.055(3) 0.059(3) -0.005(3) 0.021(3) -0.007(3)
C1 0.074(4) 0.055(4) 0.060(3) 0.007(3) 0.034(3) 0.005(3)
C2 0.093(5) 0.055(4) 0.061(4) 0.000(3) 0.041(4) -0.006(3)
C3 0.070(4) 0.055(3) 0.045(3) -0.018(3) 0.017(3) -0.002(3)
C4 0.052(4) 0.054(3) 0.054(3) 0.001(3) 0.007(3) 0.005(3)

loop_
_atom_type_symbol
_atom_type_description
_atom_type_scat_dispersion_real
_atom_type_scat_dispersion_imag
_atom_type_scat_source
C C 0.0033 0.0016 'International Tables Vol C Tables 4.2.6.8 and 6.1.1.4'
H H 0.0000 0.0000 'International Tables Vol C Tables 4.2.6.8 and 6.1.1.4'
N N 0.0061 0.0033 'International Tables Vol C Tables 4.2.6.8 and 6.1.1.4'
Cl Cl 0.1484 0.1585 'International Tables Vol C Tables 4.2.6.8 and 6.1.1.4'
Co Co 0.3494 0.9721 'International Tables Vol C Tables 4.2.6.8 and 6.1.1.4'

loop_
_geom_angle_atom_site_label_1
_geom_angle_atom_site_label_2
_geom_angle_atom_site_label_3
_geom_angle_site_symmetry_1
_geom_angle_site_symmetry_3
_geom_angle
Cl1 Co1 Cl1 2_656 . 109.68(9)
N1 Co1 Cl1 . 2_656 107.29(13)
N1 Co1 Cl1 . . 107.96(13)
N1 Co1 Cl1 2_656 2_656 107.96(13)
N1 Co1 Cl1 2_656 . 107.29(14)
N1 Co1 N1 . 2_656 116.6(2)
C5 N1 Co1 . . 125.1(3)
C1 N1 Co1 . . 117.8(4)
C1 N1 C5 . . 116.2(4)
H2A N2 H2B . . 120.0
C3 N2 H2A . . 120.0
C3 N2 H2B . . 120.0
N1 C5 H5 . . 118.3
N1 C5 C4 . . 123.4(5)
C4 C5 H5 . . 118.3
N1 C1 H1 . . 118.1
N1 C1 C2 . . 123.8(5)
C2 C1 H1 . . 118.1
C1 C2 H2 . . 119.8
C1 C2 C3 . . 120.4(5)
C3 C2 H2 . . 119.8
N2 C3 C2 . . 122.4(5)
N2 C3 C4 . . 121.3(6)
C2 C3 C4 . . 116.3(5)
C5 C4 C3 . . 119.8(5)
C5 C4 H4 . . 120.1
C3 C4 H4 . . 120.1

loop_
_geom_bond_atom_site_label_1
_geom_bond_atom_site_label_2
_geom_bond_site_symmetry_2
_geom_bond_distance
Co1 Cl1 2_656 2.2652(15)
Co1 Cl1 . 2.2653(15)
Co1 N1 . 2.006(4)
Co1 N1 2_656 2.006(4)
N1 C5 . 1.354(6)
N1 C1 . 1.339(6)
N2 H2A . 0.8600
N2 H2B . 0.8600
N2 C3 . 1.346(6)
C5 H5 . 0.9300
C5 C4 . 1.360(7)
C1 H1 . 0.9300
C1 C2 . 1.363(7)
C2 H2 . 0.9300
C2 C3 . 1.380(7)
C3 C4 . 1.410(7)
C4 H4 . 0.9300

loop_
_geom_hbond_atom_site_label_D
_geom_hbond_atom_site_label_H
_geom_hbond_atom_site_label_A
_geom_hbond_site_symmetry_A
_geom_hbond_distance_DH
_geom_hbond_distance_HA
_geom_hbond_distance_DA
_geom_hbond_angle_DHA
_geom_hbond_publ_flag
C5 H5 Cl1 4_556 0.930(8) 2.930(6) 3.644(6) 175.5(6) yes
C2 H2 Cl1 5_666 0.929(8) 2.869(6) 3.727(6) 154.2(6) yes
N2 H2b Cl1 7_566 0.859(8) 2.615(6) 3.447(6) 163.2(6) yes

loop_
_geom_torsion_atom_site_label_1
_geom_torsion_atom_site_label_2
_geom_torsion_atom_site_label_3
_geom_torsion_atom_site_label_4
_geom_torsion
Co1 N1 C5 C4 -168.6(4)
Co1 N1 C1 C2 168.0(5)
N1 C5 C4 C3 1.7(8)
N1 C1 C2 C3 1.0(10)
N2 C3 C4 C5 178.1(5)
C5 N1 C1 C2 -1.5(9)
C1 N1 C5 C4 0.1(8)
C1 C2 C3 N2 -179.4(5)
C1 C2 C3 C4 0.9(9)
C2 C3 C4 C5 -2.1(8)
